data_4134173
loop_
_publ_author_name
'Patel, Harshal D.'
'Tran, Thanh-Huyen'
'Sumby, Christopher J.'
'Pa\<steka, Luk\'a\<s F'
'Fallon, Thomas'

_publ_section_title
;
 Boronate Ester Bullvalenes.
;
_journal_issue 8
_journal_name_full 'Journal of the American Chemical Society'
_journal_page_first 3680
_journal_page_last 3685
_journal_paper_doi 10.1021/jacs.9b12930
_journal_volume 142
_journal_year 2020
_chemical_absolute_configuration ad
_chemical_formula_moiety 'C14 H12 S'
_chemical_formula_sum 'C14 H12 S'
_chemical_formula_weight 212.30
_space_group_crystal_system monoclinic
_space_group_IT_number 5
_space_group_name_Hall 'I 2y'
_space_group_name_H-M_alt 'I 1 2 1'
_atom_sites_solution_hydrogens geom
_atom_sites_solution_primary direct
_audit_creation_date 2019-10-10
_audit_creation_method
;
Olex2 1.2
(compiled 2018.05.29 svn.r3508 for OlexSys, GUI svn.r5506)
;
_cell_angle_alpha 90
_cell_angle_beta 101.462(4)
_cell_angle_gamma 90
_cell_formula_units_Z 8
_cell_length_a 14.0151(5)
_cell_length_b 6.2442(2)
_cell_length_c 24.7473(8)
_cell_measurement_reflns_used 3769
_cell_measurement_temperature 150(2)
_cell_measurement_theta_max 28.8140
_cell_measurement_theta_min 4.0020
_cell_volume 2122.52(13)
_computing_cell_refinement 'CrysAlisPro 1.171.38.46 (Rigaku OD, 2015)'
_computing_data_collection 'CrysAlisPro 1.171.38.46 (Rigaku OD, 2015)'
_computing_data_reduction 'CrysAlisPro 1.171.38.46 (Rigaku OD, 2015)'
_computing_molecular_graphics 'Olex2 (Dolomanov et al., 2009)'
_computing_publication_material 'Olex2 (Dolomanov et al., 2009)'
_computing_structure_refinement 'ShelXL (Sheldrick, 2015)'
_computing_structure_solution 'ShelXS (Sheldrick, 2008)'
_diffrn_ambient_environment N~2~
_diffrn_ambient_temperature 150(2)
_diffrn_detector 'CCD plate'
_diffrn_detector_area_resol_mean 16.1695
_diffrn_detector_type Eos
_diffrn_measured_fraction_theta_full 0.996
_diffrn_measured_fraction_theta_max 0.899
_diffrn_measurement_details
;
List of Runs (angles in degrees, time in seconds):

  # Type    Start    End  Width  t~exp~   \w     \q     \k     \f   Frames
--------------------------------------------------------------------------
  1  \w     -7.00  91.00   1.00   40.00    --   18.95  37.00 150.00   98
  2  \w    -25.00  92.00   1.00   40.00    --   18.95  19.00  90.00  117
  3  \w    -25.00  22.00   1.00   40.00    --  -19.50 -99.00  30.00   47
  4  \w     -2.00  88.00   1.00   40.00    --   18.95  57.00-120.00   90
  5  \w    -96.00 -32.00   1.00   40.00    --  -19.50 178.00-150.00   64
  6  \w    -41.00  49.00   1.00   40.00    --  -19.50  57.00 150.00   90
  7  \w    -25.00   0.00   1.00   40.00    --  -19.50 -99.00 -90.00   25
  8  \w    -96.00 -32.00   1.00   40.00    --  -19.50 178.00 -30.00   64
;
_diffrn_measurement_device 'four-circle diffractometer'
_diffrn_measurement_device_type 'Xcalibur, Eos'
_diffrn_measurement_method '\w scans'
_diffrn_orient_matrix_type 'CrysAlisPro convention (1999,Acta A55,543-557)'
_diffrn_orient_matrix_UB_11 -0.0102387000
_diffrn_orient_matrix_UB_12 0.0307776000
_diffrn_orient_matrix_UB_13 -0.0281482000
_diffrn_orient_matrix_UB_21 -0.0502448000
_diffrn_orient_matrix_UB_22 0.0070169000
_diffrn_orient_matrix_UB_23 0.0007205000
_diffrn_orient_matrix_UB_31 0.0061499000
_diffrn_orient_matrix_UB_32 0.1091263000
_diffrn_orient_matrix_UB_33 0.0078890000
_diffrn_radiation_monochromator graphite
_diffrn_radiation_probe x-ray
_diffrn_radiation_type MoK\a
_diffrn_radiation_wavelength 0.71073
_diffrn_reflns_av_R_equivalents 0.0350
_diffrn_reflns_av_unetI/netI 0.0461
_diffrn_reflns_Laue_measured_fraction_full 0.996
_diffrn_reflns_Laue_measured_fraction_max 0.899
_diffrn_reflns_limit_h_max 19
_diffrn_reflns_limit_h_min -19
_diffrn_reflns_limit_k_max 8
_diffrn_reflns_limit_k_min -8
_diffrn_reflns_limit_l_max 33
_diffrn_reflns_limit_l_min -33
_diffrn_reflns_number 12935
_diffrn_reflns_point_group_measured_fraction_full 0.974
_diffrn_reflns_point_group_measured_fraction_max 0.838
_diffrn_reflns_theta_full 27.000
_diffrn_reflns_theta_max 29.387
_diffrn_reflns_theta_min 3.360
_diffrn_source 'fine-focus sealed X-ray tube'
_diffrn_source_type 'Enhance (Mo) X-ray Source'
_exptl_absorpt_coefficient_mu 0.264
_exptl_absorpt_correction_T_max 1.00000
_exptl_absorpt_correction_T_min 0.98416
_exptl_absorpt_correction_type multi-scan
_exptl_absorpt_process_details
;
CrysAlisPro 1.171.38.46 (Rigaku Oxford Diffraction, 2015)
Empirical absorption correction using spherical harmonics,
 implemented in SCALE3 ABSPACK scaling algorithm.
;
_exptl_crystal_colour colourless
_exptl_crystal_density_diffrn 1.329
_exptl_crystal_description rod
_exptl_crystal_F_000 896
_exptl_crystal_size_max 0.53
_exptl_crystal_size_mid 0.1
_exptl_crystal_size_min 0.06
_refine_diff_density_max 0.257
_refine_diff_density_min -0.217
_refine_diff_density_rms 0.044
_refine_ls_abs_structure_details
;
 Flack x determined using 1698 quotients [(I+)-(I-)]/[(I+)+(I-)]
 (Parsons, Flack and Wagner, Acta Cryst. B69 (2013) 249-259).
;
_refine_ls_abs_structure_Flack 0.01(4)
_refine_ls_extinction_method none
_refine_ls_goodness_of_fit_ref 1.028
_refine_ls_hydrogen_treatment constr
_refine_ls_matrix_type full
_refine_ls_number_parameters 285
_refine_ls_number_reflns 4914
_refine_ls_number_restraints 9
_refine_ls_restrained_S_all 1.049
_refine_ls_R_factor_all 0.0478
_refine_ls_R_factor_gt 0.0397
_refine_ls_shift/su_max 0.001
_refine_ls_shift/su_mean 0.000
_refine_ls_structure_factor_coef Fsqd
_refine_ls_weighting_details 'w=1/[\s^2^(Fo^2^)+(0.0414P)^2^+0.5376P] where P=(Fo^2^+2Fc^2^)/3'
_refine_ls_weighting_scheme calc
_refine_ls_wR_factor_gt 0.0832
_refine_ls_wR_factor_ref 0.0870
_reflns_Friedel_coverage 0.716
_reflns_Friedel_fraction_full 0.948
_reflns_Friedel_fraction_max 0.766
_reflns_number_gt 4395
_reflns_number_total 4914
_reflns_threshold_expression 'I > 2\s(I)'
_cod_data_source_file ja9b12930_si_002.cif
_cod_data_source_block HP328
_cod_depositor_comments 'Adding full bibliography for 4134168--4134181.cif.'
_cod_database_code 4134173
_shelxl_version_number 2014/6
_chemical_oxdiff_formula C14H12S1
_chemical_oxdiff_usercomment 'colourless rod 0.53 x 0.10 x 0.06'
_shelx_space_group_comment
;
The symmetry employed for this shelxl refinement is uniquely defined
by the following loop, which should always be used as a source of
symmetry information in preference to the above space-group names.
They are only intended as comments.
;
_shelx_estimated_absorpt_t_max 0.984
_shelx_estimated_absorpt_t_min 0.873
_reflns_odcompleteness_completeness 99.71
_reflns_odcompleteness_iscentric 1
_reflns_odcompleteness_theta 26.32
_olex2_refinement_description
;
1. Fixed Uiso
 At 1.2 times of:
  All C(H) groups
2. Restrained distances
 C13A-C17A
 1.35 with sigma of 0.02
 C14A-C15A
 1.35 with sigma of 0.02
 C11A-C15A
 1.35 with sigma of 0.02
 S16A-C14A
 -1.7 with sigma of 0.02
 S16A-C11A
 -1.7 with sigma of 0.02
 C15B-C11B
 1.35 with sigma of 0.02
 C15B-C14B
 1.35 with sigma of 0.02
 C13B-C17B
 1.35 with sigma of 0.02
3. Uiso/Uaniso restraints and constraints
Uanis(S12A) = Uanis(C17A)
Uanis(S16A) = Uanis(C15A)
Uanis(S12B) = Uanis(C17B)
Uanis(S16B) = Uanis(C15B)
4. Others
 Sof(S16A)=Sof(C17A)=Sof(H17A)=1-FVAR(1)
 Sof(S12A)=Sof(C15A)=Sof(H15A)=FVAR(1)
 Sof(S16B)=Sof(C17B)=Sof(H17B)=1-FVAR(2)
 Sof(S12B)=Sof(C15B)=Sof(H15B)=FVAR(2)
5.a Ternary CH refined with riding coordinates:
 C1A(H1A), C1B(H1B), C4A(H4A), C4B(H4B), C5A(H5A), C5B(H5B), C10A(H10A),
 C10B(H10B)
5.b Aromatic/amide H refined with riding coordinates:
 C3A(H3A), C3B(H3B), C6A(H6A), C6B(H6B), C7A(H7A), C7B(H7B), C8A(H8A),
 C8B(H8B), C9A(H9A), C9B(H9B), C15A(H15A), C15B(H15B), C17A(H17A), C17B(H17B)
;
_olex2_submission_special_instructions 'No special instructions were received'
_oxdiff_exptl_absorpt_empirical_details
;
Empirical correction (ABSPACK) includes:
- Absorption correction using spherical harmonics
- Frame scaling
;
_oxdiff_exptl_absorpt_empirical_full_max 1.077
_oxdiff_exptl_absorpt_empirical_full_min 0.951

loop_
_space_group_symop_operation_xyz
'x, y, z'
'-x, y, -z'
'x+1/2, y+1/2, z+1/2'
'-x+1/2, y+1/2, -z+1/2'

loop_
_atom_site_label
_atom_site_type_symbol
_atom_site_fract_x
_atom_site_fract_y
_atom_site_fract_z
_atom_site_U_iso_or_equiv
_atom_site_adp_type
_atom_site_occupancy
_atom_site_site_symmetry_order
_atom_site_calc_flag
_atom_site_refinement_flags_posn
_atom_site_refinement_flags_adp
_atom_site_refinement_flags_occupancy
_atom_site_disorder_assembly
_atom_site_disorder_group
C1A C 0.70012(18) 0.5823(4) 0.09905(11) 0.0214(5) Uani 1 1 d . . . . .
H1A H 0.7334 0.6362 0.0695 0.026 Uiso 1 1 calc R U . . .
C1B C 0.69502(17) 0.8431(4) -0.11380(10) 0.0199(5) Uani 1 1 d . . . . .
H1B H 0.6714 0.7543 -0.1474 0.024 Uiso 1 1 calc R U . . .
C2A C 0.77004(17) 0.4325(4) 0.13626(10) 0.0187(5) Uani 1 1 d . . . . .
C2B C 0.69414(17) 1.0786(4) -0.13106(10) 0.0169(5) Uani 1 1 d . . . . .
C3A C 0.74643(18) 0.3417(4) 0.18115(11) 0.0235(5) Uani 1 1 d . . . . .
H3A H 0.7954 0.2563 0.2031 0.028 Uiso 1 1 calc R U . . .
C3B C 0.71999(18) 1.2340(4) -0.09401(10) 0.0207(5) Uani 1 1 d . . . . .
H3B H 0.7144 1.3760 -0.1081 0.025 Uiso 1 1 calc R U . . .
C4A C 0.65416(19) 0.3591(5) 0.20007(12) 0.0275(6) Uani 1 1 d . . . . .
H4A H 0.6522 0.2749 0.2342 0.033 Uiso 1 1 calc R U . . .
C4B C 0.7561(2) 1.2138(4) -0.03420(11) 0.0275(6) Uani 1 1 d . . . . .
H4B H 0.7726 1.3535 -0.0148 0.033 Uiso 1 1 calc R U . . .
C5A C 0.5927(2) 0.5620(5) 0.19440(12) 0.0284(6) Uani 1 1 d . . . . .
H5A H 0.5583 0.5861 0.2256 0.034 Uiso 1 1 calc R U . . .
C5B C 0.8208(2) 1.0257(5) -0.00861(11) 0.0272(6) Uani 1 1 d . . . . .
H5B H 0.8718 1.0655 0.0242 0.033 Uiso 1 1 calc R U . . .
C6A C 0.6247(2) 0.7597(5) 0.17137(12) 0.0278(6) Uani 1 1 d . . . . .
H6A H 0.6095 0.8907 0.1873 0.033 Uiso 1 1 calc R U . . .
C6B C 0.85064(18) 0.8595(4) -0.04334(11) 0.0228(5) Uani 1 1 d . . . . .
H6B H 0.9144 0.8035 -0.0317 0.027 Uiso 1 1 calc R U . . .
C7A C 0.67297(19) 0.7727(4) 0.13024(11) 0.0253(6) Uani 1 1 d . . . . .
H7A H 0.6915 0.9108 0.1199 0.030 Uiso 1 1 calc R U . . .
C7B C 0.79867(18) 0.7782(4) -0.08925(11) 0.0204(5) Uani 1 1 d . . . . .
H7B H 0.8283 0.6722 -0.1080 0.024 Uiso 1 1 calc R U . . .
C8A C 0.61096(19) 0.4568(5) 0.07170(12) 0.0266(6) Uani 1 1 d . . . . .
H8A H 0.5979 0.4446 0.0327 0.032 Uiso 1 1 calc R U . . .
C8B C 0.62741(19) 0.8084(4) -0.07388(12) 0.0283(6) Uani 1 1 d . . . . .
H8B H 0.5730 0.7167 -0.0851 0.034 Uiso 1 1 calc R U . . .
C9A C 0.54978(19) 0.3625(5) 0.09930(13) 0.0305(6) Uani 1 1 d . . . . .
H9A H 0.4971 0.2844 0.0782 0.037 Uiso 1 1 calc R U . . .
C9B C 0.6389(2) 0.8969(5) -0.02466(13) 0.0336(7) Uani 1 1 d . . . . .
H9B H 0.5922 0.8612 -0.0031 0.040 Uiso 1 1 calc R U . . .
C10A C 0.55612(19) 0.3680(5) 0.15903(13) 0.0313(7) Uani 1 1 d . . . . .
H10A H 0.5025 0.2885 0.1716 0.038 Uiso 1 1 calc R U . . .
C10B C 0.7171(2) 1.0458(5) 0.00033(12) 0.0315(7) Uani 1 1 d . . . . .
H10B H 0.7122 1.0961 0.0381 0.038 Uiso 1 1 calc R U . . .
C11A C 0.86303(17) 0.3841(4) 0.12022(10) 0.0195(5) Uani 1 1 d D . . . .
C11B C 0.66224(17) 1.1320(4) -0.18953(10) 0.0175(5) Uani 1 1 d D . . . .
S12A S 0.93215(8) 0.1682(2) 0.14722(5) 0.0265(3) Uani 0.866(4) 1 d . . P A 1
S12B S 0.57995(12) 0.9813(3) -0.23511(7) 0.0214(4) Uani 0.578(4) 1 d . . P B 1
C13A C 1.0193(2) 0.2199(5) 0.11007(12) 0.0334(7) Uani 1 1 d D . . . .
H13A H 1.0763 0.1355 0.1121 0.040 Uiso 1 1 calc R U . A 1
C13B C 0.5775(2) 1.1478(6) -0.28482(12) 0.0400(8) Uani 1 1 d D . . . .
H13B H 0.5382 1.1219 -0.3201 0.048 Uiso 1 1 calc R U . B 1
C14A C 0.99908(19) 0.3922(5) 0.07769(11) 0.0306(7) Uani 1 1 d D . . . .
H14A H 1.0394 0.4451 0.0541 0.037 Uiso 1 1 calc R U . A 1
C14B C 0.6323(2) 1.3232(5) -0.27509(11) 0.0334(7) Uani 1 1 d D . . . .
H14B H 0.6352 1.4359 -0.3005 0.040 Uiso 1 1 calc R U . B 1
C15A C 0.9117(8) 0.4827(14) 0.0832(5) 0.0225(15) Uani 0.866(4) 1 d D . P A 1
H15A H 0.8862 0.6058 0.0628 0.027 Uiso 0.866(4) 1 calc R U P A 1
C15B C 0.6872(11) 1.3117(19) -0.2185(5) 0.0267(7) Uani 0.578(4) 1 d D . P B 1
H15B H 0.7348 1.4142 -0.2028 0.032 Uiso 0.578(4) 1 calc R U P B 1
S16A S 0.9090(15) 0.533(3) 0.0788(10) 0.0225(15) Uani 0.134(4) 1 d D . P A 2
S16B S 0.6944(3) 1.3630(5) -0.21454(16) 0.0267(7) Uani 0.422(4) 1 d . . P B 2
C17A C 0.948(2) 0.172(8) 0.1376(15) 0.0265(3) Uani 0.134(4) 1 d D . P A 2
H17A H 0.9439 0.0526 0.1608 0.032 Uiso 0.134(4) 1 calc R U P A 2
C17B C 0.6004(8) 1.023(2) -0.2299(5) 0.0214(4) Uani 0.422(4) 1 d D . P B 2
H17B H 0.5745 0.8858 -0.2248 0.026 Uiso 0.422(4) 1 calc R U P B 2

loop_
_atom_site_aniso_label
_atom_site_aniso_U_11
_atom_site_aniso_U_22
_atom_site_aniso_U_33
_atom_site_aniso_U_23
_atom_site_aniso_U_13
_atom_site_aniso_U_12
C1A 0.0203(12) 0.0223(13) 0.0221(13) 0.0056(10) 0.0057(10) 0.0030(10)
C1B 0.0210(12) 0.0142(12) 0.0223(12) -0.0011(10) -0.0010(10) -0.0034(10)
C2A 0.0161(11) 0.0199(13) 0.0193(11) -0.0008(10) 0.0018(9) -0.0004(9)
C2B 0.0151(11) 0.0160(12) 0.0195(12) 0.0002(10) 0.0029(10) -0.0009(9)
C3A 0.0213(12) 0.0229(14) 0.0258(13) 0.0053(12) 0.0038(10) 0.0056(11)
C3B 0.0260(13) 0.0146(12) 0.0211(13) 0.0017(10) 0.0036(10) -0.0010(10)
C4A 0.0282(14) 0.0264(15) 0.0321(14) 0.0086(12) 0.0159(12) 0.0026(12)
C4B 0.0437(16) 0.0189(15) 0.0191(13) -0.0021(10) 0.0040(12) -0.0004(12)
C5A 0.0261(14) 0.0307(16) 0.0318(15) 0.0010(12) 0.0141(12) 0.0059(12)
C5B 0.0343(15) 0.0263(15) 0.0170(12) 0.0014(11) -0.0047(11) -0.0036(12)
C6A 0.0295(14) 0.0220(14) 0.0323(15) -0.0050(12) 0.0073(12) 0.0065(11)
C6B 0.0191(12) 0.0227(14) 0.0253(13) 0.0058(11) 0.0015(10) -0.0016(10)
C7A 0.0261(13) 0.0180(13) 0.0308(14) 0.0047(12) 0.0035(11) 0.0015(10)
C7B 0.0206(12) 0.0155(12) 0.0256(13) 0.0023(10) 0.0055(10) 0.0008(10)
C8A 0.0222(13) 0.0279(15) 0.0270(13) -0.0058(12) -0.0016(11) 0.0076(11)
C8B 0.0180(12) 0.0231(15) 0.0428(17) 0.0121(13) 0.0031(12) -0.0030(10)
C9A 0.0189(13) 0.0250(15) 0.0454(17) -0.0101(13) 0.0007(12) 0.0001(11)
C9B 0.0286(14) 0.0367(18) 0.0396(16) 0.0186(14) 0.0165(13) 0.0079(13)
C10A 0.0211(13) 0.0286(16) 0.0477(17) 0.0052(14) 0.0153(12) -0.0020(12)
C10B 0.0465(18) 0.0305(16) 0.0207(14) 0.0032(11) 0.0142(13) 0.0097(13)
C11A 0.0161(11) 0.0252(14) 0.0159(11) -0.0008(10) -0.0003(9) 0.0013(10)
C11B 0.0149(11) 0.0193(13) 0.0179(11) -0.0028(10) 0.0020(9) 0.0010(9)
S12A 0.0241(5) 0.0325(5) 0.0250(6) 0.0055(5) 0.0098(3) 0.0115(4)
S12B 0.0212(9) 0.0226(9) 0.0195(6) -0.0037(5) 0.0017(6) -0.0084(5)
C13A 0.0224(13) 0.050(2) 0.0264(14) -0.0120(14) 0.0028(11) 0.0108(13)
C13B 0.0288(15) 0.060(2) 0.0293(15) -0.0146(16) 0.0015(12) 0.0037(16)
C14A 0.0226(13) 0.049(2) 0.0214(13) -0.0103(13) 0.0068(11) -0.0108(13)
C14B 0.0429(17) 0.0358(17) 0.0232(14) 0.0083(13) 0.0109(13) 0.0076(14)
C15A 0.0274(13) 0.017(5) 0.021(2) 0.002(3) 0.0000(13) 0.005(3)
C15B 0.0335(11) 0.0251(19) 0.0213(9) 0.0041(11) 0.0053(7) -0.0015(13)
S16A 0.0274(13) 0.017(5) 0.021(2) 0.002(3) 0.0000(13) 0.005(3)
S16B 0.0335(11) 0.0251(19) 0.0213(9) 0.0041(11) 0.0053(7) -0.0015(13)
C17A 0.0241(5) 0.0325(5) 0.0250(6) 0.0055(5) 0.0098(3) 0.0115(4)
C17B 0.0212(9) 0.0226(9) 0.0195(6) -0.0037(5) 0.0017(6) -0.0084(5)

loop_
_atom_type_symbol
_atom_type_description
_atom_type_scat_dispersion_real
_atom_type_scat_dispersion_imag
_atom_type_scat_source
C C 0.0033 0.0016 'International Tables Vol C Tables 4.2.6.8 and 6.1.1.4'
H H 0.0000 0.0000 'International Tables Vol C Tables 4.2.6.8 and 6.1.1.4'
S S 0.1246 0.1234 'International Tables Vol C Tables 4.2.6.8 and 6.1.1.4'

loop_
_geom_angle_atom_site_label_1
_geom_angle_atom_site_label_2
_geom_angle_atom_site_label_3
_geom_angle
_geom_angle_site_symmetry_1
_geom_angle_site_symmetry_3
_geom_angle_publ_flag
C7A C1A C2A 111.8(2) . . ?
C7A C1A C8A 111.5(2) . . ?
C8A C1A C2A 109.1(2) . . ?
C7B C1B C2B 108.9(2) . . ?
C8B C1B C2B 110.4(2) . . ?
C8B C1B C7B 112.0(2) . . ?
C3A C2A C1A 121.5(2) . . ?
C3A C2A C11A 120.9(2) . . ?
C11A C2A C1A 117.5(2) . . ?
C3B C2B C1B 121.4(2) . . ?
C3B C2B C11B 120.0(2) . . ?
C11B C2B C1B 118.6(2) . . ?
C2A C3A C4A 127.6(2) . . ?
C2B C3B C4B 128.4(2) . . ?
C3A C4A C5A 123.5(2) . . ?
C3A C4A C10A 121.4(2) . . ?
C5A C4A C10A 59.66(19) . . ?
C3B C4B C5B 122.4(2) . . ?
C3B C4B C10B 122.3(2) . . ?
C10B C4B C5B 59.44(19) . . ?
C4A C5A C10A 60.71(19) . . ?
C6A C5A C4A 121.7(2) . . ?
C6A C5A C10A 122.7(3) . . ?
C6B C5B C4B 120.9(2) . . ?
C6B C5B C10B 122.6(2) . . ?
C10B C5B C4B 59.66(18) . . ?
C7A C6A C5A 126.1(3) . . ?
C7B C6B C5B 127.2(2) . . ?
C6A C7A C1A 124.2(3) . . ?
C6B C7B C1B 124.2(2) . . ?
C9A C8A C1A 123.8(2) . . ?
C9B C8B C1B 124.5(2) . . ?
C8A C9A C10A 126.2(3) . . ?
C8B C9B C10B 126.5(3) . . ?
C5A C10A C4A 59.63(19) . . ?
C9A C10A C4A 122.2(2) . . ?
C9A C10A C5A 123.0(3) . . ?
C5B C10B C4B 60.90(19) . . ?
C9B C10B C4B 121.3(3) . . ?
C9B C10B C5B 122.7(2) . . ?
C2A C11A S12A 121.29(18) . . ?
C2A C11A S16A 122.9(6) . . ?
C2A C11A C17A 132.6(8) . . ?
C15A C11A C2A 131.8(4) . . ?
C15A C11A S12A 106.9(4) . . ?
S16A C11A C17A 104.6(10) . . ?
C2B C11B S12B 123.69(19) . . ?
C2B C11B S16B 120.8(2) . . ?
C15B C11B C2B 128.7(5) . . ?
C15B C11B S12B 107.6(5) . . ?
C17B C11B C2B 129.3(5) . . ?
C17B C11B S16B 109.7(5) . . ?
C13A S12A C11A 92.93(15) . . ?
C13B S12B C11B 93.28(15) . . ?
C14A C13A S12A 112.8(2) . . ?
C14A C13A C17A 113(2) . . ?
C14B C13B S12B 118.0(2) . . ?
C14B C13B C17B 104.1(4) . . ?
C13A C14A C15A 110.9(4) . . ?
C13A C14A S16A 121.6(6) . . ?
C13B C14B C15B 108.0(5) . . ?
C13B C14B S16B 119.0(3) . . ?
C14A C15A C11A 116.5(6) . . ?
C11B C15B C14B 112.9(8) . . ?
C14A S16A C11A 96.6(8) . . ?
C14B S16B C11B 94.4(2) . . ?
C13A C17A C11A 104(3) . . ?
C11B C17B C13B 112.6(7) . . ?

loop_
_geom_bond_atom_site_label_1
_geom_bond_atom_site_label_2
_geom_bond_distance
_geom_bond_site_symmetry_2
_geom_bond_publ_flag
C1A C2A 1.525(3) . ?
C1A C7A 1.507(4) . ?
C1A C8A 1.516(4) . ?
C1B C2B 1.531(4) . ?
C1B C7B 1.514(3) . ?
C1B C8B 1.514(4) . ?
C2A C3A 1.346(4) . ?
C2A C11A 1.467(3) . ?
C2B C3B 1.335(4) . ?
C2B C11B 1.465(3) . ?
C3A C4A 1.464(3) . ?
C3B C4B 1.471(4) . ?
C4A C5A 1.522(4) . ?
C4A C10A 1.539(4) . ?
C4B C5B 1.540(4) . ?
C4B C10B 1.521(4) . ?
C5A C6A 1.467(4) . ?
C5A C10A 1.523(4) . ?
C5B C6B 1.461(4) . ?
C5B C10B 1.518(4) . ?
C6A C7A 1.332(4) . ?
C6B C7B 1.323(4) . ?
C8A C9A 1.335(4) . ?
C8B C9B 1.318(4) . ?
C9A C10A 1.464(4) . ?
C9B C10B 1.476(4) . ?
C11A S12A 1.716(3) . ?
C11A C15A 1.390(9) . ?
C11A S16A 1.609(16) . ?
C11A C17A 1.77(5) . ?
C11B S12B 1.724(3) . ?
C11B C15B 1.413(12) . ?
C11B S16B 1.666(4) . ?
C11B C17B 1.367(11) . ?
S12A C13A 1.700(3) . ?
S12B C13B 1.606(4) . ?
C13A C14A 1.338(4) . ?
C13A C17A 1.35(2) . ?
C13B C14B 1.332(5) . ?
C13B C17B 1.543(13) . ?
C14A C15A 1.380(9) . ?
C14A S16A 1.543(16) . ?
C14B C15B 1.459(13) . ?
C14B S16B 1.595(5) . ?
